data_4037536
loop_
_publ_author_name
'Koller, Sebastian'
'Gatzka, Julia'
'Wong, Kit Ming'
'Altmann, Philipp J.'
'P\"othig, Alexander'
'Hintermann, Lukas'

_publ_section_title
;
 Stereochemistry of the Menthyl Grignard Reagent: Generation, Composition,
 Dynamics, and Reactions with Electrophiles.
;
_journal_issue 24
_journal_name_full 'The Journal of organic chemistry'
_journal_page_first 15009
_journal_page_last 15028
_journal_paper_doi 10.1021/acs.joc.8b02278
_journal_volume 83
_journal_year 2018
_chemical_absolute_configuration syn
_chemical_compound_source 'see text'
_chemical_formula_moiety 'C20 H38'
_chemical_formula_sum 'C20 H38'
_chemical_formula_weight 278.50
_space_group_IT_number 92
_space_group_name_Hall 'P 4abw 2nw'
_space_group_name_H-M_alt 'P 41 21 2'
_symmetry_cell_setting tetragonal
_symmetry_Int_Tables_number 92
_symmetry_space_group_name_Hall 'P 4abw 2nw'
_symmetry_space_group_name_H-M 'P 41 21 2'
_atom_sites_solution_hydrogens geom
_cell_angle_alpha 90
_cell_angle_beta 90
_cell_angle_gamma 90
_cell_formula_units_Z 4
_cell_length_a 8.2620(9)
_cell_length_b 8.2620(9)
_cell_length_c 27.103(3)
_cell_measurement_reflns_used 9110
_cell_measurement_temperature 100
_cell_measurement_theta_max 32.3712
_cell_measurement_theta_min 2.5772
_cell_volume 1850.1(4)
_computing_cell_refinement 'SAINT (Bruker, 2014)'
_computing_data_collection 'APEX III Control Software (Bruker, 2015)'
_computing_data_reduction 'SAINT (Bruker, 2014)'
_computing_molecular_graphics 'PLATON (Spek, 2011)'
_computing_publication_material 'PLATON (Spek, 2011), enCIFer (Allen, 2014)'
_computing_structure_refinement 'SHELXL2014 (Sheldrick, 2014), SHELXLE (Huebschle, 2011)'
_computing_structure_solution 'SHELXT (Sheldrick, 2015)'
_diffrn_ambient_temperature 100
_diffrn_detector ' CMOS plate '
_diffrn_detector_area_resol_mean 16
_diffrn_measured_fraction_theta_full 0.996
_diffrn_measured_fraction_theta_max 0.998
_diffrn_measurement_device ' \k-geometry diffractometer '
_diffrn_measurement_device_type ' Bruker Photon CMOS '
_diffrn_measurement_method ' phi- and omega-rotation '
_diffrn_radiation_monochromator 'Helios optic'
_diffrn_radiation_probe x-ray
_diffrn_radiation_source 'IMS microsource'
_diffrn_radiation_type MoK\a
_diffrn_radiation_wavelength 0.71073
_diffrn_reflns_av_R_equivalents 0.0338
_diffrn_reflns_av_unetI/netI 0.0115
_diffrn_reflns_limit_h_max 12
_diffrn_reflns_limit_h_min -12
_diffrn_reflns_limit_k_max 12
_diffrn_reflns_limit_k_min -12
_diffrn_reflns_limit_l_max 40
_diffrn_reflns_limit_l_min -41
_diffrn_reflns_number 137669
_diffrn_reflns_reduction_process
;
;
_diffrn_reflns_theta_full 25.24
_diffrn_reflns_theta_max 32.57
_diffrn_reflns_theta_min 2.58
_exptl_absorpt_coefficient_mu 0.055
_exptl_absorpt_correction_T_max 0.7466
_exptl_absorpt_correction_T_min 0.7281
_exptl_absorpt_correction_type multi-scan
_exptl_absorpt_process_details 'SADABS 2014/5, Bruker, 2014'
_exptl_crystal_colour 'clear colourless'
_exptl_crystal_density_diffrn 1.000
_exptl_crystal_density_method 'Not Measured'
_exptl_crystal_description fragment
_exptl_crystal_F_000 632
_exptl_crystal_size_max 0.527
_exptl_crystal_size_mid 0.296
_exptl_crystal_size_min 0.292
_refine_diff_density_max 0.273
_refine_diff_density_min -0.126
_refine_diff_density_rms 0.034
_refine_ls_abs_structure_details 'Flack (1983)'
_refine_ls_abs_structure_Flack 0.6(6)
_refine_ls_extinction_coef 0.005(2)
_refine_ls_extinction_expression FC^*^=KFC[1+0.001XFC^2^\L^3^/SIN(2\Q)]^-1/4^
_refine_ls_extinction_method 'shelxl-2014/7 (sheldrick 2014)'
_refine_ls_goodness_of_fit_ref 1.095
_refine_ls_hydrogen_treatment constr
_refine_ls_matrix_type full
_refine_ls_number_parameters 95
_refine_ls_number_reflns 3362
_refine_ls_number_restraints 0
_refine_ls_restrained_S_all 1.095
_refine_ls_R_factor_all 0.0331
_refine_ls_R_factor_gt 0.0300
_refine_ls_shift/su_max 0.001
_refine_ls_shift/su_mean 0.000
_refine_ls_structure_factor_coef Fsqd
_refine_ls_weighting_details 'W=1/[\S^2^(FO^2^)+(0.0425P)^2^+0.2217P] WHERE P=(FO^2^+2FC^2^)/3'
_refine_ls_weighting_scheme calc
_refine_ls_wR_factor_gt 0.0804
_refine_ls_wR_factor_ref 0.0820
_reflns_number_gt 3189
_reflns_number_total 3362
_reflns_threshold_expression I>2\s(I)
_cod_data_source_file jo8b02278_si_003.cif
_cod_data_source_block mo_hinlu9_0m-auto
_cod_original_cell_volume 1850.1(5)
_cod_database_code 4037536

loop_
_space_group_symop_id
_space_group_symop_operation_xyz
1 x,y,z
2 1/2-y,1/2+x,1/4+z
3 -x,-y,1/2+z
4 1/2+y,1/2-x,3/4+z
5 1/2+x,1/2-y,3/4-z
6 y,x,-z
7 1/2-x,1/2+y,1/4-z
8 -y,-x,1/2-z

loop_
_atom_site_label
_atom_site_type_symbol
_atom_site_fract_x
_atom_site_fract_y
_atom_site_fract_z
_atom_site_U_iso_or_equiv
_atom_site_adp_type
_atom_site_occupancy
_atom_site_site_symmetry_order
_atom_site_calc_flag
_atom_site_refinement_flags_posn
_atom_site_refinement_flags_adp
C1 C 0.38089(9) 0.65258(9) 0.72238(3) 0.01050(14) Uani 1 1 d . .
H1 H 0.2770 0.6917 0.7076 0.013 Uiso 1 1 calc R U
C2 C 0.50921(10) 0.78565(10) 0.71280(3) 0.01224(14) Uani 1 1 d . .
H2 H 0.6160 0.7393 0.7229 0.015 Uiso 1 1 calc R U
C5 C 0.44654(10) 0.52613(11) 0.63860(3) 0.01547(16) Uani 1 1 d . .
H5 H 0.3384 0.5589 0.6254 0.019 Uiso 1 1 calc R U
C4 C 0.56524(12) 0.66400(12) 0.62879(3) 0.01929(18) Uani 1 1 d . .
H4A H 0.5672 0.6878 0.5930 0.023 Uiso 1 1 calc R U
H4B H 0.6753 0.6297 0.6387 0.023 Uiso 1 1 calc R U
C3 C 0.51930(11) 0.81749(11) 0.65701(3) 0.01684(16) Uani 1 1 d . .
H3A H 0.4134 0.8574 0.6450 0.020 Uiso 1 1 calc R U
H3B H 0.6010 0.9026 0.6506 0.020 Uiso 1 1 calc R U
C6 C 0.42909(10) 0.49848(10) 0.69413(3) 0.01320(15) Uani 1 1 d . .
H6A H 0.5331 0.4578 0.7074 0.016 Uiso 1 1 calc R U
H6B H 0.3461 0.4141 0.6999 0.016 Uiso 1 1 calc R U
C10 C 0.49799(12) 0.37074(12) 0.61246(3) 0.02192(19) Uani 1 1 d . .
H10A H 0.5103 0.3919 0.5771 0.033 Uiso 1 1 calc R U
H10B H 0.4153 0.2873 0.6175 0.033 Uiso 1 1 calc R U
H10C H 0.6014 0.3334 0.6260 0.033 Uiso 1 1 calc R U
C9 C 0.63031(13) 1.05646(12) 0.73888(4) 0.0235(2) Uani 1 1 d . .
H9A H 0.6356 1.0997 0.7052 0.035 Uiso 1 1 calc R U
H9B H 0.7301 0.9971 0.7462 0.035 Uiso 1 1 calc R U
H9C H 0.6180 1.1459 0.7623 0.035 Uiso 1 1 calc R U
C8 C 0.32883(12) 1.03187(11) 0.73090(4) 0.02026(18) Uani 1 1 d . .
H8A H 0.2372 0.9569 0.7329 0.030 Uiso 1 1 calc R U
H8B H 0.3360 1.0759 0.6974 0.030 Uiso 1 1 calc R U
H8C H 0.3130 1.1206 0.7544 0.030 Uiso 1 1 calc R U
C7 C 0.48523(11) 0.94191(10) 0.74334(3) 0.01491(15) Uani 1 1 d . .
H7 H 0.4778 0.9088 0.7787 0.018 Uiso 1 1 calc R U

loop_
_atom_site_aniso_label
_atom_site_aniso_U_11
_atom_site_aniso_U_22
_atom_site_aniso_U_33
_atom_site_aniso_U_23
_atom_site_aniso_U_13
_atom_site_aniso_U_12
C1 0.0100(3) 0.0110(3) 0.0105(3) 0.0004(2) 0.0002(2) -0.0004(2)
C2 0.0110(3) 0.0119(3) 0.0138(3) 0.0014(2) 0.0005(3) -0.0012(3)
C5 0.0143(3) 0.0193(4) 0.0128(3) -0.0025(3) 0.0012(3) 0.0013(3)
C4 0.0204(4) 0.0220(4) 0.0155(4) -0.0001(3) 0.0070(3) -0.0007(3)
C3 0.0194(4) 0.0170(4) 0.0141(3) 0.0028(3) 0.0041(3) -0.0008(3)
C6 0.0140(3) 0.0126(3) 0.0130(3) -0.0019(3) 0.0013(2) 0.0000(3)
C10 0.0232(4) 0.0239(4) 0.0187(4) -0.0081(3) 0.0033(3) 0.0014(4)
C9 0.0238(5) 0.0183(4) 0.0284(5) -0.0003(3) -0.0016(4) -0.0094(3)
C8 0.0217(4) 0.0132(4) 0.0259(4) -0.0012(3) 0.0008(3) 0.0020(3)
C7 0.0174(4) 0.0118(3) 0.0155(3) 0.0012(3) 0.0000(3) -0.0030(3)

loop_
_atom_type_symbol
_atom_type_description
_atom_type_scat_dispersion_real
_atom_type_scat_dispersion_imag
_atom_type_scat_source
C C 0.0033 0.0016 ' International Tables Vol C Tables 4.2.6.8 and 6.1.1.4'
H H 0.0000 0.0000 ' International Tables Vol C Tables 4.2.6.8 and 6.1.1.4'

loop_
_geom_angle_atom_site_label_1
_geom_angle_atom_site_label_2
_geom_angle_atom_site_label_3
_geom_angle
_geom_angle_site_symmetry_1
_geom_angle_site_symmetry_3
C6 C1 C1 112.33(6) . 8_666
C6 C1 C2 109.07(6) . .
C1 C1 C2 114.29(8) 8_666 .
C6 C1 H1 106.9 . .
C1 C1 H1 106.9 8_666 .
C2 C1 H1 106.9 . .
C3 C2 C7 112.99(7) . .
C3 C2 C1 108.87(6) . .
C7 C2 C1 114.53(7) . .
C3 C2 H2 106.6 . .
C7 C2 H2 106.6 . .
C1 C2 H2 106.6 . .
C4 C5 C10 111.58(7) . .
C4 C5 C6 110.09(7) . .
C10 C5 C6 110.94(7) . .
C4 C5 H5 108.0 . .
C10 C5 H5 108.0 . .
C6 C5 H5 108.0 . .
C5 C4 C3 111.86(7) . .
C5 C4 H4A 109.2 . .
C3 C4 H4A 109.2 . .
C5 C4 H4B 109.2 . .
C3 C4 H4B 109.2 . .
H4A C4 H4B 107.9 . .
C4 C3 C2 111.32(7) . .
C4 C3 H3A 109.4 . .
C2 C3 H3A 109.4 . .
C4 C3 H3B 109.4 . .
C2 C3 H3B 109.4 . .
H3A C3 H3B 108.0 . .
C5 C6 C1 113.00(7) . .
C5 C6 H6A 109.0 . .
C1 C6 H6A 109.0 . .
C5 C6 H6B 109.0 . .
C1 C6 H6B 109.0 . .
H6A C6 H6B 107.8 . .
C5 C10 H10A 109.5 . .
C5 C10 H10B 109.5 . .
H10A C10 H10B 109.5 . .
C5 C10 H10C 109.5 . .
H10A C10 H10C 109.5 . .
H10B C10 H10C 109.5 . .
C7 C9 H9A 109.5 . .
C7 C9 H9B 109.5 . .
H9A C9 H9B 109.5 . .
C7 C9 H9C 109.5 . .
H9A C9 H9C 109.5 . .
H9B C9 H9C 109.5 . .
C7 C8 H8A 109.5 . .
C7 C8 H8B 109.5 . .
H8A C8 H8B 109.5 . .
C7 C8 H8C 109.5 . .
H8A C8 H8C 109.5 . .
H8B C8 H8C 109.5 . .
C8 C7 C9 110.10(7) . .
C8 C7 C2 113.35(7) . .
C9 C7 C2 111.92(8) . .
C8 C7 H7 107.0 . .
C9 C7 H7 107.0 . .
C2 C7 H7 107.0 . .

loop_
_geom_bond_atom_site_label_1
_geom_bond_atom_site_label_2
_geom_bond_distance
_geom_bond_site_symmetry_2
C1 C6 1.5381(11) .
C1 C1 1.5473(15) 8_666
C1 C2 1.5493(11) .
C1 H1 1.0000 .
C2 C3 1.5372(11) .
C2 C7 1.5463(11) .
C2 H2 1.0000 .
C5 C4 1.5265(13) .
C5 C10 1.5268(12) .
C5 C6 1.5292(11) .
C5 H5 1.0000 .
C4 C3 1.5286(13) .
C4 H4A 0.9900 .
C4 H4B 0.9900 .
C3 H3A 0.9900 .
C3 H3B 0.9900 .
C6 H6A 0.9900 .
C6 H6B 0.9900 .
C10 H10A 0.9800 .
C10 H10B 0.9800 .
C10 H10C 0.9800 .
C9 C7 1.5320(13) .
C9 H9A 0.9800 .
C9 H9B 0.9800 .
C9 H9C 0.9800 .
C8 C7 1.5283(13) .
C8 H8A 0.9800 .
C8 H8B 0.9800 .
C8 H8C 0.9800 .
C7 H7 1.0000 .

loop_
_geom_torsion_atom_site_label_1
_geom_torsion_atom_site_label_2
_geom_torsion_atom_site_label_3
_geom_torsion_atom_site_label_4
_geom_torsion
_geom_torsion_site_symmetry_1
C6 C1 C2 C3 58.46(8) .
C1 C1 C2 C3 -174.88(5) 8_666
C6 C1 C2 C7 -173.97(7) .
C1 C1 C2 C7 -47.31(7) 8_666
C10 C5 C4 C3 -177.03(7) .
C6 C5 C4 C3 -53.40(9) .
C5 C4 C3 C2 57.13(10) .
C7 C2 C3 C4 172.46(8) .
C1 C2 C3 C4 -59.11(9) .
C4 C5 C6 C1 54.76(9) .
C10 C5 C6 C1 178.76(7) .
C1 C1 C6 C5 174.40(7) 8_666
C2 C1 C6 C5 -57.83(8) .
C3 C2 C7 C8 61.05(9) .
C1 C2 C7 C8 -64.39(9) .
C3 C2 C7 C9 -64.21(10) .
C1 C2 C7 C9 170.35(7) .
